data_7150995
loop_
_publ_author_name
'Vatmurge, Namdev S.'
'Hazra, Braja G.'
'Pore, Vandana S.'
'Shirazi, Fazal'
'Deshpande, Mukund V.'
'Kadreppa, Sreenath'
'Chattopadhyay, Samit'
'Gonnade, Rajesh G.'

_publ_section_title
;
 Synthesis and biological evaluation of bile acid dimers linked with
 1,2,3-triazole and bis-\b-lactam
;
_journal_issue 20
_journal_name_full 'Organic &amp; Biomolecular Chemistry'
_journal_page_first 3823
_journal_page_last 3830
_journal_paper_doi 10.1039/B809221d
_journal_volume 6
_journal_year 2008
_chemical_formula_moiety 'C20 H18 N8 O2'
_chemical_formula_sum 'C20 H18 N8 O2'
_chemical_formula_weight 402.42
_chemical_name_systematic
;
1,2-Bis[3'-azido-4'-phenylazetidine-2'-one-1'-yl]ethane
;
_space_group_IT_number 14
_symmetry_cell_setting monoclinic
_symmetry_space_group_name_Hall '-P 2ybc'
_symmetry_space_group_name_H-M 'P 1 21/c 1'
_atom_sites_solution_hydrogens geom
_atom_sites_solution_primary direct
_atom_sites_solution_secondary difmap
_audit_creation_method SHELXL-97
_cell_angle_alpha 90.00
_cell_angle_beta 96.710(15)
_cell_angle_gamma 90.00
_cell_formula_units_Z 4
_cell_length_a 13.838(11)
_cell_length_b 6.873(6)
_cell_length_c 22.068(19)
_cell_measurement_reflns_used 2898
_cell_measurement_temperature 297(2)
_cell_measurement_theta_max 28.05
_cell_measurement_theta_min 2.24
_cell_volume 2084(3)
_computing_cell_refinement 'SAINT (Bruker, 2003)'
_computing_data_collection 'SMART (Bruker, 2003)'
_computing_data_reduction SAINT
_computing_molecular_graphics 'ORTEP-3 (Farrugia, 1997) and Mercury (Macrae et al., 2006)'
_computing_publication_material 'SHELXTL (Bruker, 2003)'
_computing_structure_refinement 'SHELXL97 (Sheldrick, 1997)'
_computing_structure_solution 'SHELXS97 (Sheldrick, 1997)'
_diffrn_ambient_temperature 297(2)
_diffrn_measured_fraction_theta_full 0.996
_diffrn_measured_fraction_theta_max 0.996
_diffrn_measurement_device 'Bruker Smart APEX'
_diffrn_measurement_device_type 'CCD Area Detector'
_diffrn_measurement_method 'Phi and Omega Scan'
_diffrn_radiation_monochromator graphite
_diffrn_radiation_source 'fine-focus sealed tube'
_diffrn_radiation_type MoK\a
_diffrn_radiation_wavelength 0.71073
_diffrn_reflns_av_R_equivalents 0.0241
_diffrn_reflns_av_sigmaI/netI 0.0294
_diffrn_reflns_limit_h_max 16
_diffrn_reflns_limit_h_min -15
_diffrn_reflns_limit_k_max 7
_diffrn_reflns_limit_k_min -8
_diffrn_reflns_limit_l_max 11
_diffrn_reflns_limit_l_min -26
_diffrn_reflns_number 9849
_diffrn_reflns_theta_full 25.00
_diffrn_reflns_theta_max 25.00
_diffrn_reflns_theta_min 2.96
_exptl_absorpt_coefficient_mu 0.089
_exptl_absorpt_correction_T_max 0.9851
_exptl_absorpt_correction_T_min 0.9503
_exptl_absorpt_correction_type multi-scan
_exptl_absorpt_process_details 'bruker sadabs'
_exptl_crystal_colour colourless
_exptl_crystal_density_diffrn 1.282
_exptl_crystal_density_method 'not measured'
_exptl_crystal_description plate
_exptl_crystal_F_000 840
_exptl_crystal_size_max 0.58
_exptl_crystal_size_mid 0.32
_exptl_crystal_size_min 0.17
_refine_diff_density_max 0.155
_refine_diff_density_min -0.142
_refine_diff_density_rms 0.030
_refine_ls_extinction_method none
_refine_ls_goodness_of_fit_ref 1.068
_refine_ls_hydrogen_treatment riding
_refine_ls_matrix_type full
_refine_ls_number_parameters 298
_refine_ls_number_reflns 3667
_refine_ls_number_restraints 5
_refine_ls_restrained_S_all 1.075
_refine_ls_R_factor_all 0.0699
_refine_ls_R_factor_gt 0.0541
_refine_ls_shift/su_max 0.000
_refine_ls_shift/su_mean 0.000
_refine_ls_structure_factor_coef Fsqd
_refine_ls_weighting_details 'calc w=1/[\s^2^(Fo^2^)+(0.0597P)^2^+0.4102P] where P=(Fo^2^+2Fc^2^)/3'
_refine_ls_weighting_scheme calc
_refine_ls_wR_factor_gt 0.1327
_refine_ls_wR_factor_ref 0.1433
_reflns_number_gt 2786
_reflns_number_total 3667
_reflns_threshold_expression >2sigma(I)
_cod_data_source_file B809221d.txt
_cod_data_source_block 3
_cod_depositor_comments
;
The following automatic conversions were performed:
'_symmetry_cell_setting' value 'Monoclinic' changed to 'monoclinic'
according to '/home/saulius/struct/CIF-dictionaries/cif_core.dic'
dictionary named 'cif_core.dic' version 2.4.1 from 2010-06-29.

Automatic conversion script
Id: cif_fix_enum 1527 2010-12-29 10:47:43Z saulius 
;
_cod_original_cell_volume 2085(3)
_cod_original_sg_symbol_H-M 'P 21/c'
_cod_database_code 7150995

loop_
_symmetry_equiv_pos_as_xyz
'x, y, z'
'-x, y+1/2, -z+1/2'
'-x, -y, -z'
'x, -y-1/2, z-1/2'

loop_
_atom_site_label
_atom_site_type_symbol
_atom_site_fract_x
_atom_site_fract_y
_atom_site_fract_z
_atom_site_U_iso_or_equiv
_atom_site_adp_type
_atom_site_occupancy
_atom_site_symmetry_multiplicity
_atom_site_calc_flag
_atom_site_refinement_flags
_atom_site_disorder_assembly
_atom_site_disorder_group
O1 O 0.95823(10) 0.1474(2) 0.23049(7) 0.0724(4) Uani 1 1 d . . .
O2 O 1.02427(16) -0.1237(3) 0.07474(8) 0.0987(6) Uani 1 1 d . . .
N1 N 1.07009(11) 0.2743(2) 0.16906(7) 0.0542(4) Uani 1 1 d . . .
N2 N 1.17643(13) 0.0847(3) 0.28525(8) 0.0696(5) Uani 1 1 d . . .
N3 N 1.26252(15) 0.0540(3) 0.29734(9) 0.0758(6) Uani 1 1 d . . .
N4 N 1.34088(19) 0.0361(5) 0.31569(12) 0.1268(11) Uani 1 1 d . . .
N5 N 0.92369(13) 0.1525(2) 0.07424(8) 0.0622(5) Uani 1 1 d . . .
N6 N 0.7767(8) -0.2374(8) 0.0809(3) 0.0921(16) Uani 0.60 1 d PD A 1
N7 N 0.7775(11) -0.2579(11) 0.0262(3) 0.083(2) Uani 0.60 1 d PD A 1
N8 N 0.7655(4) -0.2888(7) -0.0231(2) 0.1360(17) Uani 0.65 1 d PD A 1
N6' N 0.8225(6) -0.2398(15) 0.0506(10) 0.107(4) Uani 0.40 1 d PD A 2
N7' N 0.7358(7) -0.271(2) 0.0441(11) 0.113(5) Uani 0.40 1 d PD A 2
N8' N 0.6579(6) -0.3208(12) 0.0385(6) 0.161(5) Uani 0.35 1 d PD A 2
C1 C 1.03646(14) 0.1581(3) 0.21127(9) 0.0556(5) Uani 1 1 d . . .
C2 C 1.13292(14) 0.0479(3) 0.22259(9) 0.0572(5) Uani 1 1 d . . .
H2 H 1.1276 -0.0905 0.2121 0.069 Uiso 1 1 calc R . .
C3 C 1.16562(13) 0.1787(3) 0.17030(9) 0.0551(5) Uani 1 1 d . . .
H3 H 1.1692 0.1024 0.1331 0.066 Uiso 1 1 calc R . .
C4 C 1.25349(14) 0.3052(3) 0.18369(9) 0.0569(5) Uani 1 1 d . . .
C5 C 1.33917(16) 0.2541(4) 0.16120(12) 0.0737(7) Uani 1 1 d . . .
H5 H 1.3403 0.1462 0.1359 0.088 Uiso 1 1 calc R . .
C6 C 1.42295(17) 0.3613(5) 0.17588(14) 0.0911(8) Uani 1 1 d . . .
H6 H 1.4801 0.3257 0.1604 0.109 Uiso 1 1 calc R . .
C7 C 1.42205(19) 0.5202(5) 0.21335(15) 0.0973(9) Uani 1 1 d . . .
H7 H 1.4786 0.5917 0.2236 0.117 Uiso 1 1 calc R . .
C8 C 1.33794(19) 0.5729(4) 0.23545(14) 0.0923(8) Uani 1 1 d . . .
H8 H 1.3374 0.6811 0.2607 0.111 Uiso 1 1 calc R . .
C9 C 1.25367(16) 0.4679(3) 0.22081(11) 0.0710(6) Uani 1 1 d . . .
H9 H 1.1966 0.5064 0.2359 0.085 Uiso 1 1 calc R . .
C10 C 1.02015(15) 0.4151(3) 0.12810(10) 0.0605(5) Uani 1 1 d . . .
H10A H 1.0643 0.5205 0.1215 0.073 Uiso 1 1 calc R . .
H10B H 0.9659 0.4694 0.1466 0.073 Uiso 1 1 calc R . .
C11 C 0.98268(16) 0.3239(3) 0.06721(10) 0.0641(6) Uani 1 1 d . . .
H11A H 0.9442 0.4189 0.0425 0.077 Uiso 1 1 calc R . .
H11B H 1.0375 0.2881 0.0459 0.077 Uiso 1 1 calc R . .
C12 C 0.9495(2) -0.0381(4) 0.08102(10) 0.0738(7) Uani 1 1 d . A .
C13 C 0.8516(2) -0.0922(4) 0.10135(13) 0.0941(9) Uani 1 1 d D . .
H13 H 0.8640 -0.1084 0.1457 0.113 Uiso 1 1 calc R A 1
C14 C 0.82505(16) 0.1294(3) 0.09106(11) 0.0714(6) Uani 1 1 d . A .
H14 H 0.8180 0.1947 0.1298 0.086 Uiso 1 1 calc R . .
C15 C 0.74409(18) 0.1812(3) 0.04347(12) 0.0749(6) Uani 1 1 d . . .
C16 C 0.7576(2) 0.2106(4) -0.01714(12) 0.0849(7) Uani 1 1 d . A .
H16 H 0.8198 0.2013 -0.0289 0.102 Uiso 1 1 calc R . .
C17 C 0.6804(3) 0.2533(4) -0.06024(15) 0.1030(9) Uani 1 1 d . . .
H17 H 0.6909 0.2749 -0.1006 0.124 Uiso 1 1 calc R A .
C18 C 0.5886(3) 0.2640(5) -0.0438(2) 0.1236(12) Uani 1 1 d . A .
H18 H 0.5363 0.2919 -0.0729 0.148 Uiso 1 1 calc R . .
C19 C 0.5734(3) 0.2336(6) 0.0159(2) 0.1362(13) Uani 1 1 d . . .
H19 H 0.5108 0.2404 0.0272 0.163 Uiso 1 1 calc R A .
C20 C 0.6506(2) 0.1933(5) 0.05893(16) 0.1104(10) Uani 1 1 d . A .
H20 H 0.6397 0.1738 0.0993 0.132 Uiso 1 1 calc R . .

loop_
_atom_site_aniso_label
_atom_site_aniso_U_11
_atom_site_aniso_U_22
_atom_site_aniso_U_33
_atom_site_aniso_U_23
_atom_site_aniso_U_13
_atom_site_aniso_U_12
O1 0.0594(8) 0.0776(10) 0.0840(10) 0.0099(8) 0.0240(8) -0.0041(7)
O2 0.1395(16) 0.0668(11) 0.0892(13) 0.0000(9) 0.0100(12) 0.0299(11)
N1 0.0507(9) 0.0519(9) 0.0611(10) 0.0033(8) 0.0112(8) -0.0021(7)
N2 0.0564(11) 0.0863(13) 0.0660(11) 0.0017(10) 0.0073(9) 0.0021(9)
N3 0.0657(13) 0.0891(15) 0.0725(13) 0.0042(11) 0.0070(11) 0.0179(11)
N4 0.0776(15) 0.191(3) 0.107(2) -0.004(2) -0.0084(14) 0.0402(18)
N5 0.0758(11) 0.0500(10) 0.0597(10) 0.0034(8) 0.0027(9) -0.0017(8)
N6 0.124(4) 0.082(3) 0.074(3) 0.008(2) 0.025(4) -0.033(3)
N7 0.146(8) 0.051(2) 0.049(3) -0.005(2) 0.000(4) -0.008(5)
N8 0.201(5) 0.102(3) 0.099(3) -0.005(3) -0.008(3) -0.046(3)
N6' 0.093(6) 0.073(5) 0.145(11) -0.025(7) -0.024(7) -0.002(4)
N7' 0.100(9) 0.098(8) 0.130(11) -0.031(9) -0.038(8) 0.021(7)
N8' 0.058(4) 0.100(6) 0.311(15) -0.047(7) -0.038(6) -0.010(4)
C1 0.0556(11) 0.0521(11) 0.0600(12) -0.0022(10) 0.0111(10) -0.0069(9)
C2 0.0579(11) 0.0518(12) 0.0624(12) -0.0012(10) 0.0094(10) -0.0029(9)
C3 0.0534(11) 0.0544(12) 0.0590(11) -0.0060(10) 0.0128(9) -0.0007(9)
C4 0.0513(11) 0.0567(12) 0.0639(12) 0.0018(10) 0.0120(10) -0.0005(9)
C5 0.0607(13) 0.0777(15) 0.0859(16) -0.0045(13) 0.0222(12) 0.0010(11)
C6 0.0506(13) 0.112(2) 0.114(2) 0.0064(19) 0.0217(14) -0.0029(14)
C7 0.0649(15) 0.104(2) 0.121(2) -0.005(2) 0.0027(16) -0.0222(15)
C8 0.0769(16) 0.0816(18) 0.118(2) -0.0198(16) 0.0084(16) -0.0159(14)
C9 0.0607(12) 0.0664(14) 0.0871(16) -0.0108(13) 0.0139(12) -0.0024(11)
C10 0.0608(12) 0.0476(11) 0.0739(14) 0.0058(11) 0.0109(11) -0.0017(9)
C11 0.0711(13) 0.0587(13) 0.0636(13) 0.0144(11) 0.0120(11) 0.0043(10)
C12 0.1069(19) 0.0549(14) 0.0559(13) 0.0007(11) -0.0063(13) -0.0015(13)
C13 0.108(2) 0.0722(17) 0.0921(19) 0.0198(15) -0.0300(16) -0.0327(15)
C14 0.0751(14) 0.0696(15) 0.0669(14) 0.0028(12) -0.0021(12) -0.0146(12)
C15 0.0794(16) 0.0609(14) 0.0820(17) -0.0044(13) -0.0012(13) -0.0067(12)
C16 0.0922(18) 0.0748(17) 0.0835(18) 0.0074(14) -0.0071(15) 0.0008(14)
C17 0.114(2) 0.090(2) 0.097(2) 0.0074(17) -0.021(2) 0.0048(18)
C18 0.105(3) 0.114(3) 0.138(3) -0.004(2) -0.042(3) 0.013(2)
C19 0.090(2) 0.162(4) 0.153(4) -0.010(3) 0.000(3) 0.015(2)
C20 0.085(2) 0.135(3) 0.109(2) -0.011(2) 0.0004(19) 0.0004(19)

loop_
_atom_type_symbol
_atom_type_description
_atom_type_scat_dispersion_real
_atom_type_scat_dispersion_imag
_atom_type_scat_source
C C 0.0033 0.0016 'International Tables Vol C Tables 4.2.6.8 and 6.1.1.4'
H H 0.0000 0.0000 'International Tables Vol C Tables 4.2.6.8 and 6.1.1.4'
N N 0.0061 0.0033 'International Tables Vol C Tables 4.2.6.8 and 6.1.1.4'
O O 0.0106 0.0060 'International Tables Vol C Tables 4.2.6.8 and 6.1.1.4'

loop_
_geom_angle_atom_site_label_1
_geom_angle_atom_site_label_2
_geom_angle_atom_site_label_3
_geom_angle
_geom_angle_site_symmetry_1
_geom_angle_site_symmetry_3
_geom_angle_publ_flag
C1 N1 C10 130.54(16) . . ?
C1 N1 C3 95.98(16) . . ?
C10 N1 C3 132.31(15) . . ?
N3 N2 C2 117.66(18) . . ?
N4 N3 N2 170.9(3) . . ?
C12 N5 C11 130.5(2) . . ?
C12 N5 C14 96.18(19) . . ?
C11 N5 C14 131.88(18) . . ?
N7 N6 C13 107.2(8) . . ?
N8 N7 N6 169.8(17) . . ?
N7' N6' C13 112.2(18) . . ?
N8' N7' N6' 172.8(16) . . ?
O1 C1 N1 132.22(19) . . ?
O1 C1 C2 135.41(19) . . ?
N1 C1 C2 92.35(15) . . ?
N2 C2 C1 108.88(16) . . ?
N2 C2 C3 118.23(17) . . ?
C1 C2 C3 85.27(15) . . ?
N1 C3 C4 116.81(17) . . ?
N1 C3 C2 86.21(13) . . ?
C4 C3 C2 119.00(17) . . ?
C5 C4 C9 118.3(2) . . ?
C5 C4 C3 119.5(2) . . ?
C9 C4 C3 122.08(17) . . ?
C6 C5 C4 120.8(2) . . ?
C7 C6 C5 120.0(2) . . ?
C8 C7 C6 119.8(2) . . ?
C7 C8 C9 120.8(3) . . ?
C8 C9 C4 120.3(2) . . ?
N1 C10 C11 111.45(18) . . ?
N5 C11 C10 112.27(17) . . ?
O2 C12 N5 132.1(2) . . ?
O2 C12 C13 135.8(2) . . ?
N5 C12 C13 92.1(2) . . ?
N6 C13 C12 134.0(3) . . ?
N6 C13 N6' 37.8(5) . . ?
C12 C13 N6' 96.5(6) . . ?
N6 C13 C14 117.8(4) . . ?
C12 C13 C14 85.55(18) . . ?
N6' C13 C14 119.9(6) . . ?
N5 C14 C15 116.3(2) . . ?
N5 C14 C13 86.14(18) . . ?
C15 C14 C13 118.5(2) . . ?
C20 C15 C16 117.8(3) . . ?
C20 C15 C14 119.4(3) . . ?
C16 C15 C14 122.7(2) . . ?
C17 C16 C15 121.1(3) . . ?
C18 C17 C16 120.0(3) . . ?
C17 C18 C19 119.9(4) . . ?
C20 C19 C18 120.1(4) . . ?
C19 C20 C15 121.2(3) . . ?

loop_
_geom_bond_atom_site_label_1
_geom_bond_atom_site_label_2
_geom_bond_distance
_geom_bond_site_symmetry_2
_geom_bond_publ_flag
O1 C1 1.210(2) . ?
O2 C12 1.212(3) . ?
N1 C1 1.350(2) . ?
N1 C10 1.444(3) . ?
N1 C3 1.474(3) . ?
N2 N3 1.209(3) . ?
N2 C2 1.464(3) . ?
N3 N4 1.119(3) . ?
N5 C12 1.362(3) . ?
N5 C11 1.452(3) . ?
N5 C14 1.465(3) . ?
N6 N7 1.216(9) . ?
N6 C13 1.471(9) . ?
N7 N8 1.102(9) . ?
N6' N7' 1.211(15) . ?
N6' C13 1.530(14) . ?
N7' N8' 1.123(11) . ?
C1 C2 1.529(3) . ?
C2 C3 1.570(3) . ?
C3 C4 1.496(3) . ?
C4 C5 1.383(3) . ?
C4 C9 1.386(3) . ?
C5 C6 1.380(3) . ?
C6 C7 1.371(4) . ?
C7 C8 1.363(4) . ?
C8 C9 1.377(3) . ?
C10 C11 1.518(3) . ?
C12 C13 1.521(4) . ?
C13 C14 1.577(4) . ?
C14 C15 1.487(3) . ?
C15 C20 1.378(4) . ?
C15 C16 1.387(4) . ?
C16 C17 1.376(4) . ?
C17 C18 1.364(5) . ?
C18 C19 1.374(5) . ?
C19 C20 1.372(5) . ?

loop_
_geom_torsion_atom_site_label_1
_geom_torsion_atom_site_label_2
_geom_torsion_atom_site_label_3
_geom_torsion_atom_site_label_4
_geom_torsion
_geom_torsion_site_symmetry_1
_geom_torsion_site_symmetry_2
_geom_torsion_site_symmetry_3
_geom_torsion_site_symmetry_4
_geom_torsion_publ_flag
C2 N2 N3 N4 172.9(18) . . . . ?
C13 N6 N7 N8 -164(6) . . . . ?
C13 N6' N7' N8' -129(24) . . . . ?
C10 N1 C1 O1 -6.6(4) . . . . ?
C3 N1 C1 O1 -175.1(2) . . . . ?
C10 N1 C1 C2 172.06(19) . . . . ?
C3 N1 C1 C2 3.51(16) . . . . ?
N3 N2 C2 C1 -160.77(19) . . . . ?
N3 N2 C2 C3 -65.9(3) . . . . ?
O1 C1 C2 N2 -66.5(3) . . . . ?
N1 C1 C2 N2 114.97(17) . . . . ?
O1 C1 C2 C3 175.3(2) . . . . ?
N1 C1 C2 C3 -3.29(15) . . . . ?
C1 N1 C3 C4 -124.15(19) . . . . ?
C10 N1 C3 C4 67.6(3) . . . . ?
C1 N1 C3 C2 -3.42(15) . . . . ?
C10 N1 C3 C2 -171.7(2) . . . . ?
N2 C2 C3 N1 -105.89(18) . . . . ?
C1 C2 C3 N1 3.02(14) . . . . ?
N2 C2 C3 C4 12.8(3) . . . . ?
C1 C2 C3 C4 121.71(18) . . . . ?
N1 C3 C4 C5 -152.5(2) . . . . ?
C2 C3 C4 C5 106.2(2) . . . . ?
N1 C3 C4 C9 30.9(3) . . . . ?
C2 C3 C4 C9 -70.3(3) . . . . ?
C9 C4 C5 C6 0.7(3) . . . . ?
C3 C4 C5 C6 -176.0(2) . . . . ?
C4 C5 C6 C7 0.2(4) . . . . ?
C5 C6 C7 C8 -0.7(5) . . . . ?
C6 C7 C8 C9 0.3(5) . . . . ?
C7 C8 C9 C4 0.6(4) . . . . ?
C5 C4 C9 C8 -1.1(4) . . . . ?
C3 C4 C9 C8 175.5(2) . . . . ?
C1 N1 C10 C11 -91.5(2) . . . . ?
C3 N1 C10 C11 73.0(3) . . . . ?
C12 N5 C11 C10 -89.7(3) . . . . ?
C14 N5 C11 C10 73.1(3) . . . . ?
N1 C10 C11 N5 53.2(2) . . . . ?
C11 N5 C12 O2 -12.0(4) . . . . ?
C14 N5 C12 O2 -179.2(3) . . . . ?
C11 N5 C12 C13 165.8(2) . . . . ?
C14 N5 C12 C13 -1.44(19) . . . . ?
N7 N6 C13 C12 -32.3(13) . . . . ?
N7 N6 C13 N6' -23.3(8) . . . . ?
N7 N6 C13 C14 80.5(11) . . . . ?
O2 C12 C13 N6 -55.9(7) . . . . ?
N5 C12 C13 N6 126.5(5) . . . . ?
O2 C12 C13 N6' -61.4(7) . . . . ?
N5 C12 C13 N6' 120.9(6) . . . . ?
O2 C12 C13 C14 179.0(3) . . . . ?
N5 C12 C13 C14 1.34(18) . . . . ?
N7' N6' C13 N6 25.5(12) . . . . ?
N7' N6' C13 C12 -161.0(19) . . . . ?
N7' N6' C13 C14 -72(2) . . . . ?
C12 N5 C14 C15 -118.6(2) . . . . ?
C11 N5 C14 C15 74.5(3) . . . . ?
C12 N5 C14 C13 1.39(19) . . . . ?
C11 N5 C14 C13 -165.5(2) . . . . ?
N6 C13 C14 N5 -139.5(3) . . . . ?
C12 C13 C14 N5 -1.24(17) . . . . ?
N6' C13 C14 N5 -96.2(7) . . . . ?
N6 C13 C14 C15 -21.6(4) . . . . ?
C12 C13 C14 C15 116.7(2) . . . . ?
N6' C13 C14 C15 21.7(7) . . . . ?
N5 C14 C15 C20 -169.6(2) . . . . ?
C13 C14 C15 C20 89.9(3) . . . . ?
N5 C14 C15 C16 13.2(3) . . . . ?
C13 C14 C15 C16 -87.4(3) . . . . ?
C20 C15 C16 C17 1.0(4) . . . . ?
C14 C15 C16 C17 178.2(2) . . . . ?
C15 C16 C17 C18 -1.1(4) . . . . ?
C16 C17 C18 C19 0.5(5) . . . . ?
C17 C18 C19 C20 0.2(6) . . . . ?
C18 C19 C20 C15 -0.4(6) . . . . ?
C16 C15 C20 C19 -0.2(5) . . . . ?
C14 C15 C20 C19 -177.6(3) . . . . ?
